data_2208772
loop_
_publ_author_name
'Grossie, David A.'
'Feld, William A.'
'Scanlon, Lawrence'
'Sandi, Giselle'
'Wawrzak, Zdzislaw'

_publ_section_title
;Di-\m-acetone-\k^2^<i>O</i>:<i>O</i>-bis[(acetone-\k<i>O</i>)aqualithium(I)]
 di-\m-acetone-\k^2^<i>O</i>:<i>O</i>-bis[diaqualithium(I)]
 tetrakis{[phthalocyaninato(2{-})-\k^4^<i>N</i>,<i>N</i>',<i>N</i>'',<i>N</i>''']lithiate(I)}
;
_journal_coeditor_code XU6105
_journal_issue 4
_journal_name_full 'Acta Crystallographica Section E'
_journal_page_first m827
_journal_page_last m829
_journal_paper_doi 10.1107/S1600536806008488
_journal_volume 62
_journal_year 2006
_chemical_formula_iupac '[Li2 (C3 H6 O)4 (H2 O)2] [Li2 (C3 H6 O)2 (H2 O)4] [Li (C32 H16 N8)]4'
_chemical_formula_moiety 'C12 H28 Li2 O6 2+, C6 H20 Li2 O6 2+, 4C32 H16 Li N8 -'
_chemical_formula_sum 'C146 H112 Li8 N32 O12'
_chemical_formula_weight 2562.20
_chemical_name_systematic
;
Di-\m-acetone-\k^2^O:O-bis[(acetone-\kO)aqualithium(I)]
di-\m-acetone-\k^2^O:O-bis[diaqualithium(I)]
tetrakis{[phthalocyaninato(2-)-\k^4^N,N',N'',N''']lithiate(I)}
;
_space_group_IT_number 2
_symmetry_cell_setting triclinic
_symmetry_space_group_name_Hall '-P 1'
_symmetry_space_group_name_H-M 'P -1'
_atom_sites_solution_hydrogens geom
_atom_sites_solution_primary direct
_atom_sites_solution_secondary difmap
_audit_creation_method SHELXL-97
_cell_angle_alpha 101.5838(9)
_cell_angle_beta 94.1351(9)
_cell_angle_gamma 92.3054(9)
_cell_formula_units_Z 1
_cell_length_a 12.8017(6)
_cell_length_b 14.3637(7)
_cell_length_c 17.3859(8)
_cell_measurement_reflns_used 7231
_cell_measurement_temperature 100(2)
_cell_measurement_theta_max 30.5
_cell_measurement_theta_min 2.2
_cell_volume 3118.7(3)
_computing_cell_refinement 'SAINT-Plus (Bruker, 1999)'
_computing_data_collection 'SMART (Bruker, 2000)'
_computing_data_reduction SAINT-Plus
_computing_molecular_graphics
;
ORTEP-3 for Windows (Farrugia, 1997), MERCURY (Bruno <i>et al.</i>,
2002) and
OSCAIL (McArdle, 1995)
;
_computing_publication_material 'PLATON (Spek, 2003)'
_computing_structure_refinement 'SHELXL97 (Sheldrick, 1997)'
_computing_structure_solution 'SHELXS97 (Sheldrick, 1997)'
_diffrn_ambient_temperature 100(2)
_diffrn_measured_fraction_theta_full 0.98
_diffrn_measured_fraction_theta_max 0.98
_diffrn_measurement_device_type 'Bruker SMART APEX CCD'
_diffrn_measurement_method \w
_diffrn_radiation_monochromator graphite
_diffrn_radiation_source 'fine-focus sealed tube'
_diffrn_radiation_type MoK\a
_diffrn_radiation_wavelength 0.71073
_diffrn_reflns_av_R_equivalents 0.019
_diffrn_reflns_av_sigmaI/netI 0.029
_diffrn_reflns_limit_h_max 18
_diffrn_reflns_limit_h_min -18
_diffrn_reflns_limit_k_max 20
_diffrn_reflns_limit_k_min -20
_diffrn_reflns_limit_l_max 24
_diffrn_reflns_limit_l_min -24
_diffrn_reflns_number 37676
_diffrn_reflns_theta_full 30.5
_diffrn_reflns_theta_max 30.5
_diffrn_reflns_theta_min 1.2
_diffrn_standards_decay_% 0
_diffrn_standards_interval_count 0
_diffrn_standards_interval_time 0
_diffrn_standards_number 0
_exptl_absorpt_coefficient_mu 0.089
_exptl_absorpt_correction_T_max 0.993
_exptl_absorpt_correction_T_min 0.879
_exptl_absorpt_correction_type multi-scan
_exptl_absorpt_process_details '(SADABS; Bruker, 1999)'
_exptl_crystal_colour purple
_exptl_crystal_density_diffrn 1.364
_exptl_crystal_density_method 'not measured'
_exptl_crystal_description block
_exptl_crystal_F_000 1332
_exptl_crystal_size_max 0.45
_exptl_crystal_size_mid 0.10
_exptl_crystal_size_min 0.08
_refine_diff_density_max 0.58
_refine_diff_density_min -0.28
_refine_ls_extinction_method none
_refine_ls_goodness_of_fit_ref 1.042
_refine_ls_hydrogen_treatment mixed
_refine_ls_matrix_type full
_refine_ls_number_parameters 1105
_refine_ls_number_reflns 18798
_refine_ls_number_restraints 0
_refine_ls_restrained_S_all 1.042
_refine_ls_R_factor_all 0.058
_refine_ls_R_factor_gt 0.049
_refine_ls_shift/su_max 0.001
_refine_ls_shift/su_mean 0.001
_refine_ls_structure_factor_coef Fsqd
_refine_ls_weighting_details 'calc w=1/[\s^2^(Fo^2^)+(0.0881P)^2^+0.3984P] where P=(Fo^2^+2Fc^2^)/3'
_refine_ls_weighting_scheme calc
_refine_ls_wR_factor_gt 0.127
_refine_ls_wR_factor_ref 0.136
_reflns_number_gt 15504
_reflns_number_total 18798
_reflns_threshold_expression I>2\s(I)
_cod_data_source_file xu6105.cif
_cod_data_source_block I
_cod_depositor_comments
;
The following automatic conversions were performed:
'_geom_bond_publ_flag' value 'Y' changed to 'y' according to
'/home/saulius/struct/CIF-dictionaries/cif_core.dic' dictionary named
'cif_core.dic' version 2.4.1 from 2010-06-29 (21
time).

'_geom_bond_publ_flag' value 'N' changed to 'n' according to
'/home/saulius/struct/CIF-dictionaries/cif_core.dic' dictionary named
'cif_core.dic' version 2.4.1 from 2010-06-29 (55
times).

'_geom_angle_publ_flag' value 'N' changed to 'n' according to
'/home/saulius/struct/CIF-dictionaries/cif_core.dic' dictionary named
'cif_core.dic' version 2.4.1 from 2010-06-29 (280
times).

'_geom_torsion_publ_flag' value 'N' changed to 'n' according to
'/home/saulius/struct/CIF-dictionaries/cif_core.dic' dictionary named
'cif_core.dic' version 2.4.1 from 2010-06-29 (340 times).

Automatic conversion script
Id: cif_fix_enum 1527 2010-12-29 10:47:43Z saulius 

The following automatic conversions were performed:

'_geom_bond_publ_flag' value 'Y' changed to 'y' according to
/home/saulius/struct/CIF-dictionaries/cif_core.dic dictionary named
'cif_core.dic' version 2.4.1 from 2010-06-29 (21
time).

'_geom_bond_publ_flag' value 'N' changed to 'n' according to
/home/saulius/struct/CIF-dictionaries/cif_core.dic dictionary named
'cif_core.dic' version 2.4.1 from 2010-06-29 (55
times).

'_geom_angle_publ_flag' value 'N' changed to 'n' according
to /home/saulius/struct/CIF-dictionaries/cif_core.dic dictionary
named 'cif_core.dic' version 2.4.1 from 2010-06-29 (280
times).

'_geom_torsion_publ_flag' value 'N' changed to 'n' according
to /home/saulius/struct/CIF-dictionaries/cif_core.dic dictionary
named 'cif_core.dic' version 2.4.1 from 2010-06-29 (340 times).

Automatic conversion script
Id: cif_fix_values 1715 2011-07-08 13:25:40Z adriana 
;
_cod_database_code 2208772
_cod_database_fobs_code 2208772

loop_
_symmetry_equiv_pos_as_xyz
'x, y, z'
'-x, -y, -z'

loop_
_atom_site_type_symbol
_atom_site_label
_atom_site_fract_x
_atom_site_fract_y
_atom_site_fract_z
_atom_site_U_iso_or_equiv
_atom_site_adp_type
_atom_site_calc_flag
_atom_site_refinement_flags
_atom_site_occupancy
_atom_site_disorder_assembly
_atom_site_disorder_group
Li Li1 0.51818(14) 0.95205(13) 0.06887(11) 0.0182(3) Uani d . 1 . 1
N N1 0.63594(7) 0.87772(6) 0.02443(5) 0.01421(16) Uani d . 1 A 1
N N2 0.42809(7) 0.88277(6) -0.02491(5) 0.01472(16) Uani d . 1 . 1
N N3 0.39241(7) 0.98926(6) 0.12432(5) 0.01461(16) Uani d . 1 A 1
N N4 0.60172(7) 0.99048(6) 0.17084(5) 0.01480(16) Uani d . 1 A 1
N N5 0.55504(7) 0.79554(6) -0.10245(5) 0.01400(15) Uani d . 1 A 1
N N6 0.25786(7) 0.92698(6) 0.01849(5) 0.01488(16) Uani d . 1 A 1
N N7 0.47216(7) 1.07087(6) 0.25146(5) 0.01536(16) Uani d . 1 A 1
N N8 0.76920(7) 0.92923(6) 0.13275(5) 0.01469(16) Uani d . 1 A 1
C C1 0.91086(8) 0.81084(7) 0.01437(6) 0.01707(19) Uani d . 1 A 1
C C1A 0.80507(8) 0.82906(7) 0.00680(6) 0.01430(17) Uani d . 1 A 1
C C1B 0.73572(8) 0.88376(7) 0.06007(6) 0.01375(17) Uani d . 1 A 1
C C2 0.95097(8) 0.75106(8) -0.04869(6) 0.0199(2) Uani d . 1 A 1
C C3 0.88799(9) 0.71209(8) -0.11808(6) 0.0199(2) Uani d . 1 A 1
C C4 0.78270(8) 0.73159(7) -0.12614(6) 0.01721(19) Uani d . 1 A 1
C C4A 0.74215(8) 0.78990(7) -0.06255(6) 0.01419(17) Uani d . 1 A 1
C C4B 0.63717(8) 0.82283(7) -0.04891(6) 0.01341(17) Uani d . 1 A 1
C C5 0.35380(9) 0.72500(7) -0.21886(6) 0.01827(19) Uani d . 1 A 1
C C5A 0.36664(8) 0.78553(7) -0.14500(6) 0.01488(18) Uani d . 1 A 1
C C5B 0.45806(8) 0.82259(7) -0.08982(6) 0.01423(17) Uani d . 1 A 1
C C6 0.25205(9) 0.70552(8) -0.25454(7) 0.0213(2) Uani d . 1 A 1
C C7 0.16585(9) 0.74582(8) -0.21762(7) 0.0217(2) Uani d . 1 A 1
C C8 0.17871(8) 0.80576(8) -0.14387(6) 0.01820(19) Uani d . 1 A 1
C C8A 0.28013(8) 0.82463(7) -0.10836(6) 0.01452(17) Uani d . 1 A 1
C C8B 0.32113(8) 0.88364(7) -0.03288(6) 0.01413(17) Uani d . 1 A 1
C C9 0.11182(8) 1.03022(8) 0.13601(6) 0.01822(19) Uani d . 1 A 1
C C9A 0.22005(8) 1.02365(7) 0.14426(6) 0.01516(18) Uani d . 1 A 1
C C9B 0.29237(8) 0.97605(7) 0.09026(6) 0.01421(17) Uani d . 1 A 1
C C10 0.06521(9) 1.08280(8) 0.19914(7) 0.0212(2) Uani d . 1 A 1
C C11 0.12563(9) 1.12829(8) 0.26778(7) 0.0220(2) Uani d . 1 A 1
C C12 0.23408(9) 1.12171(8) 0.27567(6) 0.0196(2) Uani d . 1 A 1
C C12A 0.28122(8) 1.06797(7) 0.21296(6) 0.01561(18) Uani d . 1 A 1
C C12B 0.38983(8) 1.04333(7) 0.19806(6) 0.01441(17) Uani d . 1 A 1
C C13A 0.66046(8) 1.07138(7) 0.29700(6) 0.01592(18) Uani d . 1 A 1
C C13B 0.57066(8) 1.04546(7) 0.23774(6) 0.01468(18) Uani d . 1 A 1
C C13 0.67386(9) 1.12744(8) 0.37277(6) 0.0195(2) Uani d . 1 A 1
C C14 0.77320(9) 1.13621(8) 0.41220(6) 0.0228(2) Uani d . 1 A 1
C C15 0.85765(9) 1.08972(9) 0.37742(7) 0.0229(2) Uani d . 1 A 1
C C16 0.84495(8) 1.03419(8) 0.30188(6) 0.0196(2) Uani d . 1 A 1
C C16A 0.74570(8) 1.02659(7) 0.26195(6) 0.01591(18) Uani d . 1 A 1
C C16B 0.70627(8) 0.97780(7) 0.18267(6) 0.01423(17) Uani d . 1 A 1
H H1 0.9549(12) 0.8383(10) 0.0626(9) 0.024(4) Uiso d . 1 B 1
H H2 1.0249(12) 0.7337(11) -0.0447(9) 0.026(4) Uiso d . 1 C 1
H H3 0.9181(12) 0.6697(11) -0.1633(9) 0.024(4) Uiso d . 1 D 1
H H4 0.7410(12) 0.7057(10) -0.1741(9) 0.024(4) Uiso d . 1 E 1
H H5 0.4112(12) 0.6993(11) -0.2454(9) 0.026(4) Uiso d . 1 F 1
H H6 0.2413(12) 0.6652(11) -0.3067(9) 0.027(4) Uiso d . 1 G 1
H H7 0.0962(13) 0.7333(11) -0.2444(9) 0.031(4) Uiso d . 1 H 1
H H8 0.1212(12) 0.8343(11) -0.1173(9) 0.024(4) Uiso d . 1 I 1
H H9 0.0718(12) 0.9990(10) 0.0885(9) 0.023(4) Uiso d . 1 J 1
H H10 -0.0111(12) 1.0913(11) 0.1949(9) 0.027(4) Uiso d . 1 K 1
H H11 0.0943(12) 1.1675(11) 0.3124(9) 0.029(4) Uiso d . 1 L 1
H H12 0.2745(12) 1.1540(11) 0.3244(9) 0.026(4) Uiso d . 1 M 1
H H13 0.6159(13) 1.1605(11) 0.3985(9) 0.030(4) Uiso d . 1 N 1
H H14 0.7843(12) 1.1759(11) 0.4656(9) 0.024(4) Uiso d . 1 O 1
H H15 0.9273(12) 1.0952(11) 0.4063(9) 0.027(4) Uiso d . 1 P 1
H H16 0.9043(12) 1.0012(11) 0.2770(9) 0.027(4) Uiso d . 1 Q 1
Li Li2 0.44807(15) 0.49472(14) 0.32510(11) 0.0204(4) Uani d . 1 R 2
N N11 0.53655(7) 0.43865(6) 0.39811(5) 0.01665(16) Uani d . 1 R 2
N N12 0.32584(7) 0.42041(6) 0.34707(5) 0.01597(16) Uani d . 1 R 2
N N13 0.36108(7) 0.54287(6) 0.24357(5) 0.01525(16) Uani d . 1 R 2
N N14 0.57151(7) 0.55941(6) 0.29369(5) 0.01634(16) Uani d . 1 R 2
N N15 0.40588(7) 0.34355(6) 0.44681(5) 0.01730(17) Uani d . 1 R 2
N N16 0.19029(7) 0.47960(6) 0.26819(5) 0.01579(16) Uani d . 1 R 2
N N17 0.49130(7) 0.64017(6) 0.19686(5) 0.01626(16) Uani d . 1 R 2
N N18 0.70517(7) 0.51148(6) 0.38258(5) 0.01712(17) Uani d . 1 R 2
C C31 0.77810(9) 0.40703(8) 0.51683(6) 0.0194(2) Uani d . 1 R 2
C C31A 0.67998(8) 0.40838(7) 0.47709(6) 0.01640(18) Uani d . 1 R 2
C C31B 0.64186(8) 0.45774(7) 0.41539(6) 0.01602(18) Uani d . 1 R 2
C C32 0.78536(9) 0.35386(8) 0.57569(7) 0.0220(2) Uani d . 1 R 2
C C33 0.69772(10) 0.30438(8) 0.59444(7) 0.0226(2) Uani d . 1 R 2
C C34 0.59950(9) 0.30575(8) 0.55446(6) 0.0205(2) Uani d . 1 R 2
C C34A 0.59222(8) 0.35821(7) 0.49545(6) 0.01675(18) Uani d . 1 R 2
C C34B 0.50377(8) 0.37909(7) 0.44414(6) 0.01610(18) Uani d . 1 R 2
C C35 0.17125(9) 0.29347(8) 0.46889(6) 0.0209(2) Uani d . 1 R 2
C C35A 0.21545(8) 0.34094(7) 0.41571(6) 0.01677(18) Uani d . 1 R 2
C C35B 0.32379(8) 0.36762(7) 0.40382(6) 0.01607(18) Uani d . 1 R 2
C C36 0.06234(9) 0.28541(9) 0.46659(7) 0.0237(2) Uani d . 1 R 2
C C37 -0.00089(9) 0.32470(8) 0.41352(7) 0.0221(2) Uani d . 1 R 2
C C38 0.04334(8) 0.37428(8) 0.36180(6) 0.0193(2) Uani d . 1 R 2
C C38A 0.15210(8) 0.38095(7) 0.36305(6) 0.01609(18) Uani d . 1 R 2
C C38B 0.22452(8) 0.43007(7) 0.32099(6) 0.01553(18) Uani d . 1 R 2
C C39 0.11086(9) 0.61068(8) 0.15932(7) 0.0206(2) Uani d . 1 R 2
C C39A 0.21320(8) 0.59495(7) 0.18457(6) 0.01659(18) Uani d . 1 R 2
C C39B 0.25404(8) 0.53282(7) 0.23479(6) 0.01524(18) Uani d . 1 R 2
C C40 0.09706(9) 0.67776(9) 0.11241(7) 0.0245(2) Uani d . 1 R 2
C C41 0.18349(9) 0.72861(8) 0.09228(7) 0.0240(2) Uani d . 1 R 2
C C42 0.28565(9) 0.71284(8) 0.11748(7) 0.0207(2) Uani d . 1 R 2
C C42A 0.30025(8) 0.64439(7) 0.16372(6) 0.01699(19) Uani d . 1 R 2
C C42B 0.39216(8) 0.60931(7) 0.20208(6) 0.01519(18) Uani d . 1 R 2
C C43 0.72687(9) 0.71874(8) 0.19702(7) 0.0212(2) Uani d . 1 R 2
C C43A 0.68169(8) 0.65420(7) 0.23707(6) 0.01754(19) Uani d . 1 R 2
C C43B 0.57383(8) 0.61618(7) 0.23964(6) 0.01596(18) Uani d . 1 R 2
C C44 0.83358(9) 0.74302(9) 0.21344(7) 0.0249(2) Uani d . 1 R 2
C C45 0.89446(9) 0.70356(9) 0.26774(7) 0.0254(2) Uani d . 1 R 2
C C46 0.85002(9) 0.63964(8) 0.30814(7) 0.0220(2) Uani d . 1 R 2
C C46A 0.74292(8) 0.61615(7) 0.29237(6) 0.01758(19) Uani d . 1 R 2
C C46B 0.67117(8) 0.55715(7) 0.32637(6) 0.01648(18) Uani d . 1 R 2
H H31 0.8384(11) 0.4428(10) 0.5039(8) 0.019(3) Uiso d . 1 S 2
H H32 0.8536(12) 0.3546(11) 0.6049(9) 0.025(4) Uiso d . 1 T 2
H H33 0.7029(12) 0.2697(11) 0.6376(9) 0.027(4) Uiso d . 1 U 2
H H34 0.5435(13) 0.2720(11) 0.5695(9) 0.030(4) Uiso d . 1 V 2
H H35 0.2138(12) 0.2676(11) 0.5075(9) 0.027(4) Uiso d . 1 W 2
H H36 0.0281(13) 0.2523(12) 0.5037(10) 0.034(4) Uiso d . 1 X 2
H H37 -0.0771(12) 0.3188(10) 0.4124(9) 0.025(4) Uiso d . 1 Y 2
H H38 0.0017(11) 0.4044(10) 0.3267(8) 0.020(3) Uiso d . 1 Z 2
H H39 0.0519(12) 0.5766(11) 0.1734(9) 0.028(4) Uiso d . 1 A 2
H H40 0.0252(12) 0.6902(11) 0.0934(9) 0.029(4) Uiso d . 1 B 2
H H41 0.1723(13) 0.7765(12) 0.0605(10) 0.033(4) Uiso d . 1 C 2
H H42 0.3422(12) 0.7493(11) 0.1044(9) 0.023(4) Uiso d . 1 D 2
H H43 0.6872(12) 0.7456(11) 0.1580(9) 0.024(4) Uiso d . 1 E 2
H H44 0.8651(12) 0.7885(11) 0.1873(9) 0.028(4) Uiso d . 1 F 2
H H45 0.9684(13) 0.7219(12) 0.2760(10) 0.035(4) Uiso d . 1 G 2
H H46 0.8921(13) 0.6123(11) 0.3453(9) 0.030(4) Uiso d . 1 H 2
Li Li3 0.47969(17) 0.41601(15) 0.03018(12) 0.0244(4) Uani d . 1 . 3
O O4 0.45711(7) 0.39829(6) 0.13103(5) 0.02238(16) Uani d . 1 I 3
O O5 0.47560(7) 0.30728(6) -0.05210(5) 0.02449(17) Uani d . 1 J 3
O O22 0.60733(7) 0.49545(6) 0.01914(5) 0.02344(17) Uani d . 1 . 3
C C21 0.73898(13) 0.43906(11) 0.09823(10) 0.0355(3) Uani d . 1 K 3
C C22 0.70069(9) 0.49722(8) 0.04084(7) 0.0222(2) Uani d . 1 K 3
C C23 0.77953(11) 0.55700(10) 0.01056(9) 0.0310(3) Uani d . 1 K 3
H H5C 0.4609(14) 0.2493(14) -0.0529(11) 0.041(5) Uiso d . 1 L 3
H H4C 0.4492(13) 0.3383(13) 0.1387(10) 0.037(4) Uiso d . 1 M 3
H H5D 0.4853(15) 0.3175(14) -0.1003(12) 0.048(5) Uiso d . 1 N 3
H H4D 0.4312(15) 0.4329(14) 0.1686(12) 0.048(5) Uiso d . 1 O 3
H H21A 0.6831(19) 0.4173(17) 0.1244(14) 0.072(7) Uiso d . 1 P 3
H H21B 0.7875(19) 0.4765(17) 0.1416(14) 0.073(7) Uiso d . 1 Q 3
H H21C 0.776(2) 0.3895(18) 0.0730(14) 0.078(7) Uiso d . 1 R 3
H H23A 0.747(2) 0.5857(19) -0.0280(15) 0.083(8) Uiso d . 1 S 3
H H23B 0.8308(18) 0.5181(16) -0.0148(13) 0.065(6) Uiso d . 1 T 3
H H23C 0.814(2) 0.6021(18) 0.0522(15) 0.083(8) Uiso d . 1 U 3
Li Li4 0.41436(17) 1.02150(15) 0.44798(12) 0.0257(4) Uani d . 1 . 4
O O6 0.42815(7) 1.13473(6) 0.41009(5) 0.02242(16) Uani d . 1 V 4
O O25 0.54188(7) 0.94715(6) 0.43774(5) 0.02316(17) Uani d . 1 . 4
O O28 0.28914(8) 0.95264(7) 0.40014(6) 0.0366(2) Uani d . 1 W 4
C C24 0.68804(12) 0.86134(11) 0.39528(9) 0.0344(3) Uani d . 1 X 4
C C25 0.57976(10) 0.89366(8) 0.38390(7) 0.0220(2) Uani d . 1 X 4
C C26 0.51837(11) 0.85763(9) 0.30706(7) 0.0264(2) Uani d . 1 X 4
C C27 0.18547(14) 0.87296(11) 0.28622(9) 0.0365(3) Uani d . 1 W 4
C C28 0.20223(10) 0.92880(9) 0.36823(8) 0.0289(3) Uani d . 1 W 4
C C29 0.10675(16) 0.9553(2) 0.41007(12) 0.0718(7) Uani d . 1 W 4
H H29A 0.1276 0.9862 0.4649 0.108 Uiso calc R 1 W 4
H H29B 0.0621 0.8979 0.4088 0.108 Uiso calc R 1 W 4
H H29C 0.0679 0.9993 0.3840 0.108 Uiso calc R 1 W 4
H H6C 0.4242(14) 1.1974(14) 0.4278(11) 0.044(5) Uiso d . 1 Y 4
H H6D 0.4389(16) 1.1230(14) 0.3556(12) 0.055(6) Uiso d . 1 Z 4
H H24A 0.7153(14) 0.8793(13) 0.4500(11) 0.042(5) Uiso d . 1 A 4
H H24B 0.730(2) 0.882(2) 0.3595(17) 0.101(9) Uiso d . 1 B 4
H H24C 0.6850(16) 0.7933(16) 0.3830(12) 0.057(6) Uiso d . 1 C 4
H H26A 0.4566(13) 0.8951(12) 0.3029(10) 0.034(4) Uiso d . 1 D 4
H H26B 0.4963(15) 0.7918(14) 0.3039(11) 0.046(5) Uiso d . 1 E 4
H H26C 0.5644(14) 0.8594(12) 0.2617(10) 0.039(5) Uiso d . 1 F 4
H H27A 0.2566(19) 0.8672(16) 0.2627(13) 0.070(7) Uiso d . 1 G 4
H H27B 0.1374(16) 0.9056(15) 0.2557(12) 0.056(6) Uiso d . 1 H 4
H H27C 0.1505(16) 0.8125(16) 0.2826(12) 0.058(6) Uiso d . 1 I 4

loop_
_atom_site_aniso_label
_atom_site_aniso_U_11
_atom_site_aniso_U_22
_atom_site_aniso_U_33
_atom_site_aniso_U_12
_atom_site_aniso_U_13
_atom_site_aniso_U_23
Li1 0.0158(8) 0.0194(8) 0.0179(8) 0.0033(6) -0.0002(6) 0.0005(7)
N1 0.0142(4) 0.0139(4) 0.0142(4) 0.0012(3) -0.0001(3) 0.0025(3)
N2 0.0135(4) 0.0146(4) 0.0154(4) 0.0020(3) 0.0011(3) 0.0013(3)
N3 0.0142(4) 0.0150(4) 0.0145(4) 0.0009(3) 0.0005(3) 0.0029(3)
N4 0.0148(4) 0.0152(4) 0.0144(4) 0.0023(3) 0.0014(3) 0.0028(3)
N5 0.0145(4) 0.0130(4) 0.0144(4) 0.0017(3) 0.0004(3) 0.0027(3)
N6 0.0144(4) 0.0142(4) 0.0158(4) 0.0011(3) 0.0008(3) 0.0028(3)
N7 0.0152(4) 0.0157(4) 0.0149(4) 0.0020(3) 0.0008(3) 0.0023(3)
N8 0.0151(4) 0.0148(4) 0.0145(4) 0.0015(3) 0.0011(3) 0.0037(3)
C1 0.0148(4) 0.0198(5) 0.0176(5) 0.0026(3) 0.0015(4) 0.0057(4)
C1A 0.0141(4) 0.0143(4) 0.0150(4) 0.0017(3) 0.0009(3) 0.0042(3)
C1B 0.0133(4) 0.0133(4) 0.0152(4) 0.0017(3) 0.0016(3) 0.0040(3)
C2 0.0152(5) 0.0249(5) 0.0208(5) 0.0051(4) 0.0035(4) 0.0062(4)
C3 0.0184(5) 0.0225(5) 0.0193(5) 0.0054(4) 0.0051(4) 0.0032(4)
C4 0.0174(5) 0.0182(5) 0.0161(4) 0.0032(4) 0.0026(4) 0.0026(4)
C4A 0.0136(4) 0.0139(4) 0.0157(4) 0.0023(3) 0.0018(3) 0.0039(3)
C4B 0.0139(4) 0.0119(4) 0.0148(4) 0.0016(3) 0.0012(3) 0.0036(3)
C5 0.0203(5) 0.0172(5) 0.0163(4) 0.0030(4) -0.0007(4) 0.0013(4)
C5A 0.0154(4) 0.0132(4) 0.0157(4) 0.0009(3) -0.0008(3) 0.0028(3)
C5B 0.0148(4) 0.0130(4) 0.0149(4) 0.0012(3) -0.0001(3) 0.0032(3)
C6 0.0232(5) 0.0194(5) 0.0179(5) 0.0010(4) -0.0046(4) -0.0017(4)
C7 0.0179(5) 0.0220(5) 0.0224(5) -0.0002(4) -0.0048(4) 0.0006(4)
C8 0.0147(4) 0.0194(5) 0.0197(5) 0.0011(4) -0.0013(4) 0.0030(4)
C8A 0.0146(4) 0.0137(4) 0.0149(4) 0.0009(3) -0.0003(3) 0.0025(3)
C8B 0.0147(4) 0.0132(4) 0.0143(4) 0.0011(3) -0.0004(3) 0.0028(3)
C9 0.0158(5) 0.0205(5) 0.0194(5) 0.0023(4) 0.0016(4) 0.0064(4)
C9A 0.0152(4) 0.0153(4) 0.0157(4) 0.0025(3) 0.0028(3) 0.0040(3)
C9B 0.0137(4) 0.0136(4) 0.0157(4) 0.0017(3) 0.0020(3) 0.0035(3)
C10 0.0167(5) 0.0259(5) 0.0230(5) 0.0062(4) 0.0048(4) 0.0077(4)
C11 0.0209(5) 0.0261(5) 0.0201(5) 0.0088(4) 0.0061(4) 0.0046(4)
C12 0.0199(5) 0.0219(5) 0.0169(5) 0.0053(4) 0.0024(4) 0.0022(4)
C12A 0.0150(4) 0.0161(4) 0.0167(4) 0.0037(3) 0.0024(3) 0.0046(3)
C12B 0.0142(4) 0.0142(4) 0.0151(4) 0.0018(3) 0.0016(3) 0.0032(3)
C13A 0.0157(4) 0.0163(4) 0.0153(4) 0.0005(3) -0.0004(3) 0.0029(3)
C13B 0.0151(4) 0.0149(4) 0.0141(4) 0.0013(3) 0.0010(3) 0.0030(3)
C13 0.0191(5) 0.0203(5) 0.0174(5) 0.0010(4) 0.0002(4) 0.0000(4)
C14 0.0226(5) 0.0264(5) 0.0161(5) -0.0009(4) -0.0026(4) -0.0016(4)
C15 0.0189(5) 0.0282(6) 0.0190(5) -0.0011(4) -0.0034(4) 0.0008(4)
C16 0.0162(5) 0.0233(5) 0.0184(5) 0.0008(4) -0.0004(4) 0.0028(4)
C16A 0.0165(4) 0.0163(4) 0.0145(4) 0.0003(3) 0.0003(3) 0.0027(3)
C16B 0.0148(4) 0.0144(4) 0.0135(4) 0.0004(3) 0.0002(3) 0.0033(3)
Li2 0.0182(9) 0.0231(9) 0.0219(9) -0.0002(7) 0.0001(7) 0.0097(7)
N11 0.0162(4) 0.0171(4) 0.0168(4) 0.0002(3) 0.0008(3) 0.0039(3)
N12 0.0167(4) 0.0153(4) 0.0161(4) 0.0010(3) 0.0005(3) 0.0040(3)
N13 0.0161(4) 0.0144(4) 0.0154(4) 0.0014(3) 0.0015(3) 0.0032(3)
N14 0.0158(4) 0.0166(4) 0.0169(4) 0.0007(3) 0.0012(3) 0.0040(3)
N15 0.0173(4) 0.0176(4) 0.0175(4) 0.0008(3) 0.0009(3) 0.0051(3)
N16 0.0166(4) 0.0144(4) 0.0157(4) 0.0010(3) 0.0005(3) 0.0018(3)
N17 0.0176(4) 0.0146(4) 0.0167(4) 0.0012(3) 0.0020(3) 0.0031(3)
N18 0.0171(4) 0.0166(4) 0.0172(4) 0.0008(3) 0.0015(3) 0.0024(3)
C31 0.0187(5) 0.0185(5) 0.0190(5) 0.0037(4) -0.0008(4) -0.0005(4)
C31A 0.0174(5) 0.0160(4) 0.0150(4) 0.0032(3) 0.0000(3) 0.0014(3)
C31B 0.0167(4) 0.0150(4) 0.0158(4) 0.0018(3) 0.0006(3) 0.0020(3)
C32 0.0233(5) 0.0214(5) 0.0190(5) 0.0077(4) -0.0041(4) -0.0005(4)
C33 0.0287(6) 0.0214(5) 0.0176(5) 0.0074(4) -0.0015(4) 0.0037(4)
C34 0.0242(5) 0.0200(5) 0.0175(5) 0.0029(4) 0.0006(4) 0.0044(4)
C34A 0.0182(5) 0.0159(4) 0.0156(4) 0.0019(3) -0.0002(3) 0.0024(3)
C34B 0.0168(4) 0.0153(4) 0.0159(4) 0.0015(3) 0.0001(3) 0.0029(3)
C35 0.0227(5) 0.0220(5) 0.0184(5) -0.0024(4) 0.0016(4) 0.0058(4)
C35A 0.0170(4) 0.0162(4) 0.0166(4) -0.0009(3) 0.0011(4) 0.0027(3)
C35B 0.0166(4) 0.0156(4) 0.0160(4) -0.0001(3) 0.0010(3) 0.0034(3)
C36 0.0234(5) 0.0269(6) 0.0206(5) -0.0047(4) 0.0052(4) 0.0048(4)
C37 0.0179(5) 0.0243(5) 0.0227(5) -0.0013(4) 0.0042(4) 0.0010(4)
C38 0.0173(5) 0.0182(5) 0.0209(5) -0.0003(4) 0.0010(4) 0.0007(4)
C38A 0.0165(4) 0.0149(4) 0.0161(4) -0.0004(3) 0.0013(3) 0.0016(3)
C38B 0.0159(4) 0.0143(4) 0.0155(4) -0.0001(3) 0.0009(3) 0.0013(3)
C39 0.0184(5) 0.0214(5) 0.0227(5) 0.0022(4) -0.0002(4) 0.0068(4)
C39A 0.0179(5) 0.0156(4) 0.0163(4) 0.0022(3) 0.0000(3) 0.0034(3)
C39B 0.0172(4) 0.0133(4) 0.0148(4) 0.0022(3) 0.0004(3) 0.0020(3)
C40 0.0218(5) 0.0257(5) 0.0276(6) 0.0045(4) -0.0025(4) 0.0104(4)
C41 0.0250(5) 0.0231(5) 0.0263(5) 0.0038(4) -0.0011(4) 0.0111(4)
C42 0.0222(5) 0.0193(5) 0.0216(5) 0.0014(4) 0.0002(4) 0.0073(4)
C42A 0.0187(5) 0.0151(4) 0.0172(4) 0.0022(3) 0.0013(4) 0.0032(3)
C42B 0.0173(4) 0.0137(4) 0.0143(4) 0.0012(3) 0.0010(3) 0.0023(3)
C43 0.0212(5) 0.0215(5) 0.0220(5) -0.0001(4) 0.0046(4) 0.0065(4)
C43A 0.0174(5) 0.0165(4) 0.0184(5) 0.0000(3) 0.0035(4) 0.0023(4)
C43B 0.0163(4) 0.0144(4) 0.0170(4) 0.0010(3) 0.0026(3) 0.0022(3)
C44 0.0223(5) 0.0258(6) 0.0284(6) -0.0025(4) 0.0064(4) 0.0091(4)
C45 0.0172(5) 0.0292(6) 0.0309(6) -0.0019(4) 0.0051(4) 0.0078(5)
C46 0.0174(5) 0.0244(5) 0.0247(5) 0.0003(4) 0.0021(4) 0.0062(4)
C46A 0.0168(5) 0.0169(4) 0.0188(5) 0.0000(3) 0.0022(4) 0.0031(4)
C46B 0.0163(4) 0.0152(4) 0.0175(4) 0.0004(3) 0.0023(4) 0.0021(3)
Li3 0.0274(10) 0.0223(9) 0.0244(10) 0.0009(8) 0.0030(8) 0.0071(7)
O4 0.0316(4) 0.0142(4) 0.0216(4) 0.0037(3) 0.0062(3) 0.0025(3)
O5 0.0347(5) 0.0195(4) 0.0205(4) -0.0014(3) 0.0062(3) 0.0064(3)
O22 0.0246(4) 0.0204(4) 0.0260(4) 0.0016(3) 0.0028(3) 0.0062(3)
C21 0.0387(8) 0.0323(7) 0.0382(7) 0.0059(6) -0.0031(6) 0.0153(6)
C22 0.0270(5) 0.0168(5) 0.0222(5) 0.0029(4) 0.0023(4) 0.0023(4)
C23 0.0281(6) 0.0296(6) 0.0359(7) -0.0028(5) 0.0059(5) 0.0076(5)
Li4 0.0279(10) 0.0240(10) 0.0249(10) 0.0024(8) 0.0015(8) 0.0044(8)
O6 0.0272(4) 0.0212(4) 0.0192(4) 0.0034(3) 0.0018(3) 0.0046(3)
O25 0.0297(4) 0.0202(4) 0.0197(4) 0.0038(3) 0.0047(3) 0.0032(3)
O28 0.0360(5) 0.0314(5) 0.0421(5) -0.0087(4) -0.0126(4) 0.0141(4)
C24 0.0379(7) 0.0383(7) 0.0278(6) 0.0165(6) 0.0041(5) 0.0056(5)
C25 0.0315(6) 0.0155(5) 0.0206(5) 0.0032(4) 0.0060(4) 0.0056(4)
C26 0.0385(7) 0.0198(5) 0.0203(5) 0.0027(5) 0.0031(5) 0.0020(4)
C27 0.0462(8) 0.0285(7) 0.0330(7) -0.0041(6) -0.0089(6) 0.0078(5)
C28 0.0291(6) 0.0295(6) 0.0299(6) 0.0018(5) -0.0028(5) 0.0123(5)
C29 0.0453(10) 0.137(2) 0.0430(10) 0.0386(12) 0.0121(8) 0.0323(12)

loop_
_atom_type_symbol
_atom_type_description
_atom_type_scat_dispersion_real
_atom_type_scat_dispersion_imag
_atom_type_scat_source
C C 0.0033 0.0016 'International Tables Vol C Tables 4.2.6.8 and 6.1.1.4'
H H 0.0000 0.0000 'International Tables Vol C Tables 4.2.6.8 and 6.1.1.4'
N N 0.0061 0.0033 'International Tables Vol C Tables 4.2.6.8 and 6.1.1.4'
O O 0.0106 0.0060 'International Tables Vol C Tables 4.2.6.8 and 6.1.1.4'
Li Li -0.0003 0.0001 'International Tables Vol C Tables 4.2.6.8 and 6.1.1.4'

loop_
_geom_angle_atom_site_label_1
_geom_angle_atom_site_label_2
_geom_angle_atom_site_label_3
_geom_angle_site_symmetry_1
_geom_angle_site_symmetry_3
_geom_angle
_geom_angle_publ_flag
N4 Li1 N3 . . 88.09(8) n
N4 Li1 N2 . . 165.57(11) n
N3 Li1 N2 . . 90.41(8) n
N4 Li1 N1 . . 90.02(8) n
N3 Li1 N1 . . 162.35(11) n
N2 Li1 N1 . . 87.07(8) n
N4 Li1 N2 . 2_675 92.32(7) n
N3 Li1 N2 . 2_675 100.24(8) n
N2 Li1 N2 . 2_675 102.07(8) n
N1 Li1 N2 . 2_675 97.38(8) n
N4 Li1 Li1 . 2_675 132.60(12) n
N3 Li1 Li1 . 2_675 99.49(10) n
N2 Li1 Li1 . 2_675 61.78(7) n
N1 Li1 Li1 . 2_675 94.69(10) n
N2 Li1 Li1 2_675 2_675 40.29(5) n
C4B N1 C1B . . 107.52(8) n
C4B N1 Li1 . . 127.31(8) n
C1B N1 Li1 . . 124.66(8) n
C5B N2 C8B . . 107.34(8) n
C5B N2 Li1 . . 128.04(9) n
C8B N2 Li1 . . 124.52(8) n
C5B N2 Li1 . 2_675 97.06(7) n
C8B N2 Li1 . 2_675 100.52(7) n
Li1 N2 Li1 . 2_675 77.93(8) n
C9B N3 C12B . . 107.78(8) n
C9B N3 Li1 . . 124.61(9) n
C12B N3 Li1 . . 127.01(9) n
C13B N4 C16B . . 108.13(8) n
C13B N4 Li1 . . 126.56(9) n
C16B N4 Li1 . . 124.68(8) n
C5B N5 C4B . . 122.67(9) n
C8B N6 C9B . . 123.06(9) n
C12B N7 C13B . . 122.62(9) n
C1B N8 C16B . . 123.02(9) n
C1A C1 C2 . . 117.50(10) n
C1A C1 H1 . . 121.0(9) n
C2 C1 H1 . . 121.5(9) n
C1 C1A C4A . . 120.91(9) n
C1 C1A C1B . . 133.08(9) n
C4A C1A C1B . . 106.00(8) n
N8 C1B N1 . . 127.57(9) n
N8 C1B C1A . . 122.35(9) n
N1 C1B C1A . . 110.06(8) n
C1 C2 C3 . . 121.52(10) n
C1 C2 H2 . . 120.1(9) n
C3 C2 H2 . . 118.3(9) n
C4 C3 C2 . . 120.97(10) n
C4 C3 H3 . . 118.3(9) n
C2 C3 H3 . . 120.7(9) n
C3 C4 C4A . . 117.50(10) n
C3 C4 H4 . . 120.1(9) n
C4A C4 H4 . . 122.4(9) n
C4 C4A C1A . . 121.59(9) n
C4 C4A C4B . . 132.75(9) n
C1A C4A C4B . . 105.65(8) n
N5 C4B N1 . . 127.16(9) n
N5 C4B C4A . . 121.99(9) n
N1 C4B C4A . . 110.76(8) n
C5A C5 C6 . . 117.54(10) n
C5A C5 H5 . . 122.3(9) n
C6 C5 H5 . . 120.1(9) n
C5 C5A C8A . . 120.81(9) n
C5 C5A C5B . . 133.88(9) n
C8A C5A C5B . . 105.31(8) n
N5 C5B N2 . . 126.69(9) n
N5 C5B C5A . . 122.64(9) n
N2 C5B C5A . . 110.60(8) n
C5 C6 C7 . . 121.22(10) n
C5 C6 H6 . . 119.1(9) n
C7 C6 H6 . . 119.7(9) n
C8 C7 C6 . . 121.18(10) n
C8 C7 H7 . . 119.0(10) n
C6 C7 H7 . . 119.8(10) n
C7 C8 C8A . . 117.42(10) n
C7 C8 H8 . . 122.9(9) n
C8A C8 H8 . . 119.6(9) n
C8 C8A C5A . . 121.83(9) n
C8 C8A C8B . . 131.65(9) n
C5A C8A C8B . . 106.52(8) n
N6 C8B N2 . . 128.22(9) n
N6 C8B C8A . . 121.58(9) n
N2 C8B C8A . . 110.16(8) n
C10 C9 C9A . . 117.40(10) n
C10 C9 H9 . . 122.0(9) n
C9A C9 H9 . . 120.6(9) n
C9 C9A C12A . . 122.23(9) n
C9 C9A C9B . . 131.37(9) n
C12A C9A C9B . . 106.39(9) n
N6 C9B N3 . . 128.47(9) n
N6 C9B C9A . . 121.10(9) n
N3 C9B C9A . . 110.42(8) n
C9 C10 C11 . . 120.90(10) n
C9 C10 H10 . . 119.9(9) n
C11 C10 H10 . . 119.1(9) n
C12 C11 C10 . . 121.48(10) n
C12 C11 H11 . . 116.5(9) n
C10 C11 H11 . . 122.0(9) n
C12A C12 C11 . . 117.94(10) n
C12A C12 H12 . . 122.2(9) n
C11 C12 H12 . . 119.9(9) n
C12 C12A C9A . . 120.04(9) n
C12 C12A C12B . . 134.76(10) n
C9A C12A C12B . . 105.19(8) n
N7 C12B N3 . . 126.46(9) n
N7 C12B C12A . . 123.34(9) n
N3 C12B C12A . . 110.19(8) n
C13 C13A C16A . . 120.46(9) n
C13 C13A C13B . . 134.13(10) n
C16A C13A C13B . . 105.40(8) n
N7 C13B N4 . . 126.78(9) n
N7 C13B C13A . . 123.11(9) n
N4 C13B C13A . . 110.06(8) n
C14 C13 C13A . . 117.93(10) n
C14 C13 H13 . . 119.8(9) n
C13A C13 H13 . . 122.3(9) n
C13 C14 C15 . . 121.34(10) n
C13 C14 H14 . . 119.1(9) n
C15 C14 H14 . . 119.6(9) n
C16 C15 C14 . . 121.01(10) n
C16 C15 H15 . . 118.3(9) n
C14 C15 H15 . . 120.7(9) n
C15 C16 C16A . . 117.60(10) n
C15 C16 H16 . . 121.4(9) n
C16A C16 H16 . . 121.0(9) n
C16 C16A C13A . . 121.63(9) n
C16 C16A C16B . . 131.91(10) n
C13A C16A C16B . . 106.46(9) n
N8 C16B N4 . . 128.59(9) n
N8 C16B C16A . . 121.49(9) n
N4 C16B C16A . . 109.92(8) n
N11 Li2 N12 . . 89.76(8) n
N11 Li2 N14 . . 91.02(8) n
N12 Li2 N14 . . 174.33(12) n
N11 Li2 N13 . . 175.14(12) n
N12 Li2 N13 . . 90.40(8) n
N14 Li2 N13 . . 88.35(8) n
C34B N11 C31B . . 107.92(9) n
C34B N11 Li2 . . 126.43(9) n
C31B N11 Li2 . . 125.52(9) n
C35B N12 C38B . . 107.65(9) n
C35B N12 Li2 . . 125.76(9) n
C38B N12 Li2 . . 125.06(9) n
C39B N13 C42B . . 107.94(8) n
C39B N13 Li2 . . 123.56(9) n
C42B N13 Li2 . . 126.63(9) n
C46B N14 C43B . . 108.13(9) n
C46B N14 Li2 . . 124.17(9) n
C43B N14 Li2 . . 127.65(9) n
C34B N15 C35B . . 122.13(9) n
C38B N16 C39B . . 123.04(9) n
C42B N17 C43B . . 123.10(9) n
C31B N18 C46B . . 122.93(9) n
C31A C31 C32 . . 117.28(10) n
C31A C31 H31 . . 120.5(8) n
C32 C31 H31 . . 122.2(8) n
C31 C31A C34A . . 121.30(10) n
C31 C31A C31B . . 132.74(10) n
C34A C31A C31B . . 105.93(9) n
N18 C31B N11 . . 127.48(9) n
N18 C31B C31A . . 122.41(9) n
N11 C31B C31A . . 110.10(9) n
C31 C32 C33 . . 121.46(10) n
C31 C32 H32 . . 117.4(9) n
C33 C32 H32 . . 121.1(9) n
C34 C33 C32 . . 121.14(10) n
C34 C33 H33 . . 117.9(9) n
C32 C33 H33 . . 120.9(9) n
C34A C34 C33 . . 117.49(11) n
C34A C34 H34 . . 124.8(10) n
C33 C34 H34 . . 117.7(10) n
C34 C34A C31A . . 121.33(10) n
C34 C34A C34B . . 132.89(10) n
C31A C34A C34B . . 105.72(9) n
N15 C34B N11 . . 127.62(9) n
N15 C34B C34A . . 122.04(9) n
N11 C34B C34A . . 110.32(9) n
C36 C35 C35A . . 117.60(10) n
C36 C35 H35 . . 120.1(9) n
C35A C35 H35 . . 122.3(9) n
C35 C35A C38A . . 120.94(10) n
C35 C35A C35B . . 133.03(10) n
C38A C35A C35B . . 105.86(9) n
N15 C35B N12 . . 127.52(9) n
N15 C35B C35A . . 122.04(9) n
N12 C35B C35A . . 110.41(9) n
C35 C36 C37 . . 121.41(10) n
C35 C36 H36 . . 119.8(10) n
C37 C36 H36 . . 118.8(10) n
C38 C37 C36 . . 120.96(10) n
C38 C37 H37 . . 118.2(9) n
C36 C37 H37 . . 120.8(9) n
C38A C38 C37 . . 117.69(10) n
C38A C38 H38 . . 119.9(9) n
C37 C38 H38 . . 122.4(9) n
C38 C38A C35A . . 121.37(10) n
C38 C38A C38B . . 132.77(10) n
C35A C38A C38B . . 105.74(9) n
N16 C38B N12 . . 127.81(9) n
N16 C38B C38A . . 121.77(9) n
N12 C38B C38A . . 110.35(9) n
C40 C39 C39A . . 117.65(10) n
C40 C39 H39 . . 120.8(10) n
C39A C39 H39 . . 121.5(9) n
C39 C39A C42A . . 121.84(9) n
C39 C39A C39B . . 131.42(10) n
C42A C39A C39B . . 106.73(9) n
N16 C39B N13 . . 128.45(9) n
N16 C39B C39A . . 121.55(9) n
N13 C39B C39A . . 109.92(9) n
C39 C40 C41 . . 120.93(11) n
C39 C40 H40 . . 119.4(9) n
C41 C40 H40 . . 119.7(9) n
C42 C41 C40 . . 121.39(10) n
C42 C41 H41 . . 118.8(10) n
C40 C41 H41 . . 119.9(10) n
C41 C42 C42A . . 118.01(10) n
C41 C42 H42 . . 119.7(9) n
C42A C42 H42 . . 122.3(9) n
C42 C42A C39A . . 120.17(10) n
C42 C42A C42B . . 134.44(10) n
C39A C42A C42B . . 105.35(9) n
N17 C42B N13 . . 126.26(9) n
N17 C42B C42A . . 123.67(9) n
N13 C42B C42A . . 110.06(9) n
C44 C43 C43A . . 117.85(11) n
C44 C43 H43 . . 119.6(9) n
C43A C43 H43 . . 122.6(9) n
C43 C43A C46A . . 120.45(10) n
C43 C43A C43B . . 133.98(10) n
C46A C43A C43B . . 105.45(9) n
N17 C43B N14 . . 126.87(9) n
N17 C43B C43A . . 123.03(9) n
N14 C43B C43A . . 110.01(9) n
C43 C44 C45 . . 121.34(11) n
C43 C44 H44 . . 118.6(9) n
C45 C44 H44 . . 120.0(9) n
C46 C45 C44 . . 121.18(11) n
C46 C45 H45 . . 121.0(10) n
C44 C45 H45 . . 117.8(10) n
C45 C46 C46A . . 117.47(11) n
C45 C46 H46 . . 121.1(10) n
C46A C46 H46 . . 121.4(9) n
C46 C46A C43A . . 121.69(10) n
C46 C46A C46B . . 131.91(10) n
C43A C46A C46B . . 106.34(9) n
N18 C46B N14 . . 128.63(9) n
N18 C46B C46A . . 121.29(9) n
N14 C46B C46A . . 110.07(9) n
O4 Li3 O5 . . 118.14(11) n
O4 Li3 O22 . . 117.03(11) n
O5 Li3 O22 . . 106.19(11) n
O4 Li3 O22 . 2_665 120.10(12) n
O5 Li3 O22 . 2_665 102.06(10) n
O22 Li3 O22 . 2_665 88.66(9) n
O4 Li3 Li3 . 2_665 131.94(14) n
O5 Li3 Li3 . 2_665 109.92(12) n
O22 Li3 Li3 . 2_665 44.39(6) n
O22 Li3 Li3 2_665 2_665 44.27(6) n
Li3 O4 H4C . . 118.3(11) n
Li3 O4 H4D . . 131.5(13) n
H4C O4 H4D . . 106.2(17) n
Li3 O5 H5C . . 131.3(12) n
Li3 O5 H5D . . 116.7(12) n
H5C O5 H5D . . 111.7(17) n
C22 O22 Li3 . . 135.31(10) n
C22 O22 Li3 . 2_665 132.94(10) n
Li3 O22 Li3 . 2_665 91.34(9) n
C22 C21 H21A . . 111.6(14) n
C22 C21 H21B . . 112.4(14) n
H21A C21 H21B . . 104.1(19) n
C22 C21 H21C . . 109.9(15) n
H21A C21 H21C . . 112(2) n
H21B C21 H21C . . 107(2) n
O22 C22 C23 . . 121.09(11) n
O22 C22 C21 . . 120.91(11) n
C23 C22 C21 . . 118.00(12) n
C22 C23 H23A . . 110.2(16) n
C22 C23 H23B . . 110.1(13) n
H23A C23 H23B . . 106.0(19) n
C22 C23 H23C . . 110.2(15) n
H23A C23 H23C . . 112(2) n
H23B C23 H23C . . 108(2) n
O6 Li4 O28 . . 108.95(11) n
O6 Li4 O25 . 2_676 107.26(11) n
O28 Li4 O25 . 2_676 126.10(12) n
O6 Li4 O25 . . 112.59(11) n
O28 Li4 O25 . . 114.38(11) n
O25 Li4 O25 2_676 . 85.77(9) n
O6 Li4 Li4 . 2_676 117.69(13) n
O28 Li4 Li4 . 2_676 133.13(14) n
O25 Li4 Li4 2_676 2_676 42.95(6) n
O25 Li4 Li4 . 2_676 42.82(6) n
Li4 O6 H6C . . 138.5(12) n
Li4 O6 H6D . . 112.1(12) n
H6C O6 H6D . . 109.3(17) n
C25 O25 Li4 . 2_676 130.07(10) n
C25 O25 Li4 . . 135.46(10) n
Li4 O25 Li4 2_676 . 94.23(9) n
C28 O28 Li4 . . 165.25(12) n
C25 C24 H24A . . 111.2(11) n
C25 C24 H24B . . 109.3(18) n
H24A C24 H24B . . 115(2) n
C25 C24 H24C . . 108.5(12) n
H24A C24 H24C . . 105.5(16) n
H24B C24 H24C . . 107(2) n
O25 C25 C26 . . 121.12(11) n
O25 C25 C24 . . 120.34(11) n
C26 C25 C24 . . 118.52(11) n
C25 C26 H26A . . 109.9(10) n
C25 C26 H26B . . 108.7(11) n
H26A C26 H26B . . 109.6(15) n
C25 C26 H26C . . 110.3(10) n
H26A C26 H26C . . 111.3(14) n
H26B C26 H26C . . 107.0(15) n
C28 C27 H27A . . 108.5(13) n
C28 C27 H27B . . 109.1(12) n
H27A C27 H27B . . 110.8(17) n
C28 C27 H27C . . 113.2(13) n
H27A C27 H27C . . 111.7(18) n
H27B C27 H27C . . 103.5(17) n
O28 C28 C27 . . 122.08(14) n
O28 C28 C29 . . 120.92(15) n
C27 C28 C29 . . 117.00(14) n

loop_
_geom_bond_atom_site_label_1
_geom_bond_atom_site_label_2
_geom_bond_site_symmetry_2
_geom_bond_distance
_geom_bond_publ_flag
Li1 N1 . 1.994(2) y
Li1 N2 . 1.991(2) y
Li1 N2 2_675 2.713(2) y
Li1 N3 . 1.973(2) y
Li1 N4 . 1.969(2) y
Li1 Li1 2_675 3.010(4) y
N1 C4B . 1.3595(12) ?
N1 C1B . 1.3705(12) ?
N2 C5B . 1.3658(13) ?
N2 C8B . 1.3670(12) ?
N2 Li1 2_675 2.713(2) ?
N3 C9B . 1.3611(12) ?
N3 C12B . 1.3625(13) ?
N4 C13B . 1.3630(12) ?
N4 C16B . 1.3644(13) ?
N5 C5B . 1.3358(13) ?
N5 C4B . 1.3434(12) ?
N6 C8B . 1.3277(13) ?
N6 C9B . 1.3383(13) ?
N7 C12B . 1.3443(13) ?
N7 C13B . 1.3511(13) ?
N8 C1B . 1.3323(13) ?
N8 C16B . 1.3386(13) ?
C1 C1A . 1.3916(14) ?
C1 C2 . 1.3935(15) ?
C1 H1 . 0.979(15) ?
C1A C4A . 1.4036(13) ?
C1A C1B . 1.4649(14) ?
C2 C3 . 1.4039(15) ?
C2 H2 . 0.989(15) n
C3 C4 . 1.3907(15) ?
C3 H3 . 1.004(15) n
C4 C4A . 1.3925(14) ?
C4 H4 . 0.956(15) n
C4A C4B . 1.4622(13) ?
C5 C5A . 1.3933(14) ?
C5 C6 . 1.3943(15) ?
C5 H5 . 0.944(16) n
C5A C8A . 1.3985(14) ?
C5A C5B . 1.4684(13) ?
C6 C7 . 1.4033(16) ?
C6 H6 . 0.970(16) n
C7 C8 . 1.3882(15) ?
C7 H7 . 0.968(16) n
C8 C8A . 1.3890(14) ?
C8 H8 . 0.960(15) n
C8A C8B . 1.4609(13) ?
C9 C10 . 1.3889(15) ?
C9 C9A . 1.3916(14) ?
C9 H9 . 0.958(15) n
C9A C12A . 1.4017(14) ?
C9A C9B . 1.4575(14) ?
C10 C11 . 1.4008(16) ?
C10 H10 . 0.988(16) n
C11 C12 . 1.3941(15) ?
C11 H11 . 0.983(16) n
C12 C12A . 1.3940(14) ?
C12 H12 . 0.979(15) n
C12A C12B . 1.4766(14) ?
C13A C13 . 1.3941(14) ?
C13A C16A . 1.4040(14) ?
C13A C13B . 1.4705(14) ?
C13 C14 . 1.3892(15) ?
C13 H13 . 0.983(16) n
C14 C15 . 1.4036(17) ?
C14 H14 . 0.985(15) n
C15 C16 . 1.3877(15) ?
C15 H15 . 0.984(15) n
C16 C16A . 1.3927(14) ?
C16 H16 . 0.992(16) n
C16A C16B . 1.4590(13) ?
Li2 N11 . 1.954(2) y
Li2 N12 . 1.962(2) y
Li2 N13 . 1.989(2) y
Li2 N14 . 1.967(2) y
N11 C34B . 1.3575(13) ?
N11 C31B . 1.3645(13) ?
N12 C35B . 1.3608(13) ?
N12 C38B . 1.3647(13) ?
N13 C39B . 1.3663(13) ?
N13 C42B . 1.3700(13) ?
N14 C46B . 1.3630(13) ?
N14 C43B . 1.3632(13) ?
N15 C34B . 1.3415(13) ?
N15 C35B . 1.3425(13) ?
N16 C38B . 1.3305(13) ?
N16 C39B . 1.3357(13) ?
N17 C42B . 1.3428(13) ?
N17 C43B . 1.3443(13) ?
N18 C31B . 1.3309(13) ?
N18 C46B . 1.3394(13) ?
C31 C31A . 1.3920(14) ?
C31 C32 . 1.3946(16) ?
C31 H31 . 0.975(14) n
C31A C34A . 1.4008(15) ?
C31A C31B . 1.4661(14) ?
C32 C33 . 1.3971(17) ?
C32 H32 . 0.977(15) n
C33 C34 . 1.3950(16) ?
C33 H33 . 0.979(16) n
C34 C34A . 1.3897(14) ?
C34 H34 . 0.932(16) n
C34A C34B . 1.4687(14) ?
C35 C36 . 1.3913(16) y
C35 C35A . 1.3920(14) ?
C35 H35 . 0.975(16) n
C35A C38A . 1.4027(14) ?
C35A C35B . 1.4641(14) ?
C36 C37 . 1.4011(17) ?
C36 H36 . 0.991(17) n
C37 C38 . 1.3909(16) n
C37 H37 . 0.975(15) n
C38 C38A . 1.3900(14) n
C38 H38 . 0.960(14) n
C38A C38B . 1.4644(14) n
C39 C40 . 1.3905(15) n
C39 C39A . 1.3932(14) n
C39 H39 . 0.957(16) n
C39A C42A . 1.4055(14) n
C39A C39B . 1.4548(14) n
C40 C41 . 1.4048(17) n
C40 H40 . 0.990(16) n
C41 C42 . 1.3909(16) n
C41 H41 . 0.974(16) n
C42 C42A . 1.3995(14) n
C42 H42 . 0.944(15) n
C42A C42B . 1.4672(14) n
C43 C44 . 1.3909(16) n
C43 C43A . 1.3974(15) n
C43 H43 . 0.968(15) n
C43A C46A . 1.4050(15) n
C43A C43B . 1.4713(14) n
C44 C45 . 1.4014(18) n
C44 H44 . 0.959(16) n
C45 C46 . 1.3909(16) n
C45 H45 . 0.965(17) n
C46 C46A . 1.3929(15) n
C46 H46 . 0.964(16) n
C46A C46B . 1.4589(14) n
Li3 O4 . 1.863(2) y
Li3 O5 . 1.890(2) y
Li3 O22 . 1.998(2) y
Li3 O22 2_665 2.002(2) y
Li3 Li3 2_665 2.861(4) y
O4 H4C . 0.900(18) n
O4 H4D . 0.84(2) n
O5 H5C . 0.843(19) n
O5 H5D . 0.89(2) n
O22 C22 . 1.2247(14) n
C21 C22 . 1.4935(18) n
C21 H21A . 0.95(2) n
C21 H21B . 0.99(2) n
C21 H21C . 0.92(3) n
C22 C23 . 1.4906(17) n
C23 H23A . 0.93(3) n
C23 H23B . 0.95(2) n
C23 H23C . 0.94(3) n
Li4 O6 . 1.880(2) y
Li4 O25 2_676 1.981(2) y
Li4 O25 . 1.986(2) y
Li4 O28 . 1.895(2) y
Li4 Li4 2_676 2.906(4) y
O6 H6C . 0.90(2) n
O6 H6D . 0.95(2) n
O25 C25 . 1.2282(13) n
O28 C28 . 1.2113(16) n
C24 C25 . 1.4917(18) n
C24 H24A . 0.970(18) n
C24 H24B . 0.94(3) n
C24 H24C . 0.96(2) n
C25 C26 . 1.4860(17) n
C26 H26A . 0.981(17) n
C26 H26B . 0.965(19) n
C26 H26C . 1.022(18) n
C27 C28 . 1.485(2) n
C27 H27A . 1.02(2) n
C27 H27B . 0.98(2) n
C27 H27C . 0.95(2) n
C28 C29 . 1.491(2) n
C29 H29A . 0.9800 n
C29 H29B . 0.9800 n
C29 H29C . 0.9800 n

loop_
_geom_hbond_atom_site_label_D
_geom_hbond_atom_site_label_H
_geom_hbond_atom_site_label_A
_geom_hbond_site_symmetry_A
_geom_hbond_distance_DH
_geom_hbond_distance_HA
_geom_hbond_distance_DA
_geom_hbond_angle_DHA
_geom_hbond_publ_flag
O4 H4C N5 2_665 0.901(19) 1.896(19) 2.7241(12) 151.9(15) yes
O4 H4D N13 1_555 0.84(2) 2.11(2) 2.9279(12) 165.8(19) yes
O5 H5C N1 2_665 0.84(2) 2.32(2) 3.1046(13) 155.0(17) yes
O5 H5D N17 2_665 0.90(2) 1.94(2) 2.8239(12) 171.3(19) yes
O6 H6C N15 1_565 0.90(2) 2.08(2) 2.9684(13) 169.1(17) yes
O6 H6D N7 1_555 0.95(2) 1.90(2) 2.8310(12) 165.9(18) yes

loop_
_geom_torsion_atom_site_label_1
_geom_torsion_atom_site_label_2
_geom_torsion_atom_site_label_3
_geom_torsion_atom_site_label_4
_geom_torsion_site_symmetry_1
_geom_torsion_site_symmetry_4
_geom_torsion
_geom_torsion_publ_flag
N4 Li1 N1 C4B . . 177.12(9) n
N3 Li1 N1 C4B . . 93.3(4) n
N2 Li1 N1 C4B . . 11.26(13) n
N2 Li1 N1 C4B 2_675 . -90.54(10) n
Li1 Li1 N1 C4B 2_675 . -50.10(13) n
N4 Li1 N1 C1B . . -12.13(12) n
N3 Li1 N1 C1B . . -95.9(4) n
N2 Li1 N1 C1B . . -177.99(8) n
N2 Li1 N1 C1B 2_675 . 80.21(10) n
Li1 Li1 N1 C1B 2_675 . 120.65(10) n
N4 Li1 N2 C5B . . -86.0(4) n
N3 Li1 N2 C5B . . -169.89(9) n
N1 Li1 N2 C5B . . -7.37(13) n
N2 Li1 N2 C5B 2_675 . 89.55(10) n
Li1 Li1 N2 C5B 2_675 . 89.55(11) n
N4 Li1 N2 C8B . . 89.9(4) n
N3 Li1 N2 C8B . . 6.00(12) n
N1 Li1 N2 C8B . . 168.52(8) n
N2 Li1 N2 C8B 2_675 . -94.56(10) n
Li1 Li1 N2 C8B 2_675 . -94.56(10) n
N4 Li1 N2 Li1 . 2_675 -175.5(5) n
N3 Li1 N2 Li1 . 2_675 100.56(8) n
N1 Li1 N2 Li1 . 2_675 -96.92(8) n
N2 Li1 N2 Li1 2_675 2_675 0.0 n
N4 Li1 N3 C9B . . -174.79(8) n
N2 Li1 N3 C9B . . -9.15(12) n
N1 Li1 N3 C9B . . -90.7(4) n
N2 Li1 N3 C9B 2_675 . 93.20(10) n
Li1 Li1 N3 C9B 2_675 . 52.28(13) n
N4 Li1 N3 C12B . . 15.15(13) n
N2 Li1 N3 C12B . . -179.20(8) n
N1 Li1 N3 C12B . . 99.2(4) n
N2 Li1 N3 C12B 2_675 . -76.86(11) n
Li1 Li1 N3 C12B 2_675 . -117.78(10) n
N3 Li1 N4 C13B . . -16.05(13) n
N2 Li1 N4 C13B . . -100.3(4) n
N1 Li1 N4 C13B . . -178.49(9) n
N2 Li1 N4 C13B 2_675 . 84.12(10) n
Li1 Li1 N4 C13B 2_675 . 85.10(17) n
N3 Li1 N4 C16B . . 174.20(8) n
N2 Li1 N4 C16B . . 90.0(4) n
N1 Li1 N4 C16B . . 11.75(12) n
N2 Li1 N4 C16B 2_675 . -85.63(10) n
Li1 Li1 N4 C16B 2_675 . -84.65(17) n
C2 C1 C1A C4A . . -1.21(15) n
C2 C1 C1A C1B . . 177.32(10) n
C16B N8 C1B N1 . . -0.38(16) n
C16B N8 C1B C1A . . -178.54(9) n
C4B N1 C1B N8 . . -178.74(9) n
Li1 N1 C1B N8 . . 8.96(16) n
C4B N1 C1B C1A . . -0.40(11) n
Li1 N1 C1B C1A . . -172.70(9) n
C1 C1A C1B N8 . . -0.24(17) n
C4A C1A C1B N8 . . 178.45(9) n
C1 C1A C1B N1 . . -178.68(10) n
C4A C1A C1B N1 . . 0.01(11) n
C1A C1 C2 C3 . . 1.35(16) n
C1 C2 C3 C4 . . -0.30(17) n
C2 C3 C4 C4A . . -0.88(16) n
C3 C4 C4A C1A . . 1.01(15) n
C3 C4 C4A C4B . . -177.94(10) n
C1 C1A C4A C4 . . 0.04(15) n
C1B C1A C4A C4 . . -178.84(9) n
C1 C1A C4A C4B . . 179.24(9) n
C1B C1A C4A C4B . . 0.35(10) n
C5B N5 C4B N1 . . 1.79(15) n
C5B N5 C4B C4A . . 177.82(9) n
C1B N1 C4B N5 . . 177.03(9) n
Li1 N1 C4B N5 . . -10.93(16) n
C1B N1 C4B C4A . . 0.64(11) n
Li1 N1 C4B C4A . . 172.67(9) n
C4 C4A C4B N5 . . 1.83(17) n
C1A C4A C4B N5 . . -177.24(9) n
C4 C4A C4B N1 . . 178.44(10) n
C1A C4A C4B N1 . . -0.63(11) n
C6 C5 C5A C8A . . 0.26(15) n
C6 C5 C5A C5B . . -179.86(11) n
C4B N5 C5B N2 . . 2.79(15) n
C4B N5 C5B C5A . . -173.95(9) n
C8B N2 C5B N5 . . -174.24(9) n
Li1 N2 C5B N5 . . 2.21(16) n
Li1 N2 C5B N5 2_675 . 82.38(11) n
C8B N2 C5B C5A . . 2.82(11) n
Li1 N2 C5B C5A . . 179.27(10) n
Li1 N2 C5B C5A 2_675 . -100.56(8) n
C5 C5A C5B N5 . . -4.44(18) n
C8A C5A C5B N5 . . 175.45(9) n
C5 C5A C5B N2 . . 178.36(11) n
C8A C5A C5B N2 . . -1.75(11) n
C5A C5 C6 C7 . . 0.35(16) n
C5 C6 C7 C8 . . -0.66(18) n
C6 C7 C8 C8A . . 0.34(17) n
C7 C8 C8A C5A . . 0.27(15) n
C7 C8 C8A C8B . . 179.61(10) n
C5 C5A C8A C8 . . -0.58(15) n
C5B C5A C8A C8 . . 179.51(9) n
C5 C5A C8A C8B . . 179.93(9) n
C5B C5A C8A C8B . . 0.02(10) n
C9B N6 C8B N2 . . -2.35(16) n
C9B N6 C8B C8A . . 175.22(9) n
C5B N2 C8B N6 . . 175.00(10) n
Li1 N2 C8B N6 . . -1.61(16) n
Li1 N2 C8B N6 2_675 . -84.11(11) n
C5B N2 C8B C8A . . -2.79(11) n
Li1 N2 C8B C8A . . -179.40(9) n
Li1 N2 C8B C8A 2_675 . 98.09(8) n
C8 C8A C8B N6 . . 4.33(17) n
C5A C8A C8B N6 . . -176.26(9) n
C8 C8A C8B N2 . . -177.71(10) n
C5A C8A C8B N2 . . 1.71(11) n
C10 C9 C9A C12A . . -0.16(15) n
C10 C9 C9A C9B . . -179.18(10) n
C8B N6 C9B N3 . . -1.60(16) n
C8B N6 C9B C9A . . 179.09(9) n
C12B N3 C9B N6 . . -179.47(10) n
Li1 N3 C9B N6 . . 8.86(16) n
C12B N3 C9B C9A . . -0.10(11) n
Li1 N3 C9B C9A . . -171.77(9) n
C9 C9A C9B N6 . . -0.63(17) n
C12A C9A C9B N6 . . -179.77(9) n
C9 C9A C9B N3 . . 179.94(10) n
C12A C9A C9B N3 . . 0.81(11) n
C9A C9 C10 C11 . . 0.86(16) n
C9 C10 C11 C12 . . -0.72(17) n
C10 C11 C12 C12A . . -0.16(17) n
C11 C12 C12A C9A . . 0.85(15) n
C11 C12 C12A C12B . . -179.64(11) n
C9 C9A C12A C12 . . -0.71(15) n
C9B C9A C12A C12 . . 178.52(9) n
C9 C9A C12A C12B . . 179.66(9) n
C9B C9A C12A C12B . . -1.11(10) n
C13B N7 C12B N3 . . -1.20(16) n
C13B N7 C12B C12A . . 178.05(9) n
C9B N3 C12B N7 . . 178.71(9) n
Li1 N3 C12B N7 . . -9.87(16) n
C9B N3 C12B C12A . . -0.63(11) n
Li1 N3 C12B C12A . . 170.79(9) n
C12 C12A C12B N7 . . 2.20(18) n
C9A C12A C12B N7 . . -178.25(9) n
C12 C12A C12B N3 . . -178.43(11) n
C9A C12A C12B N3 . . 1.12(11) n
C12B N7 C13B N4 . . 0.06(16) n
C12B N7 C13B C13A . . -177.05(9) n
C16B N4 C13B N7 . . -176.83(10) n
Li1 N4 C13B N7 . . 12.03(16) n
C16B N4 C13B C13A . . 0.59(11) n
Li1 N4 C13B C13A . . -170.55(10) n
C13 C13A C13B N7 . . -4.87(18) n
C16A C13A C13B N7 . . 176.10(9) n
C13 C13A C13B N4 . . 177.60(11) n
C16A C13A C13B N4 . . -1.43(11) n
C16A C13A C13 C14 . . -0.81(16) n
C13B C13A C13 C14 . . -179.73(11) n
C13A C13 C14 C15 . . -0.45(17) n
C13 C14 C15 C16 . . 0.78(19) n
C14 C15 C16 C16A . . 0.18(17) n
C15 C16 C16A C13A . . -1.46(16) n
C15 C16 C16A C16B . . 177.75(11) n
C13 C13A C16A C16 . . 1.82(16) n
C13B C13A C16A C16 . . -178.99(9) n
C13 C13A C16A C16B . . -177.57(9) n
C13B C13A C16A C16B . . 1.62(11) n
C1B N8 C16B N4 . . -0.05(16) n
C1B N8 C16B C16A . . 179.87(9) n
C13B N4 C16B N8 . . -179.61(10) n
Li1 N4 C16B N8 . . -8.26(16) n
C13B N4 C16B C16A . . 0.46(11) n
Li1 N4 C16B C16A . . 171.81(9) n
C16 C16A C16B N8 . . -0.60(17) n
C13A C16A C16B N8 . . 178.70(9) n
C16 C16A C16B N4 . . 179.34(11) n
C13A C16A C16B N4 . . -1.36(11) n
N12 Li2 N11 C34B . . -4.63(13) n
N14 Li2 N11 C34B . . -179.01(9) n
N12 Li2 N11 C31B . . 179.91(9) n
N14 Li2 N11 C31B . . 5.52(13) n
N11 Li2 N12 C35B . . 8.35(13) n
N13 Li2 N12 C35B . . -176.50(9) n
N11 Li2 N12 C38B . . 172.48(9) n
N13 Li2 N12 C38B . . -12.38(13) n
N12 Li2 N13 C39B . . 12.47(12) n
N14 Li2 N13 C39B . . -173.06(8) n
N12 Li2 N13 C42B . . 174.95(9) n
N14 Li2 N13 C42B . . -10.59(13) n
N11 Li2 N14 C46B . . -3.78(13) n
N13 Li2 N14 C46B . . -178.96(9) n
N11 Li2 N14 C43B . . 179.10(9) n
N13 Li2 N14 C43B . . 3.91(13) n
C32 C31 C31A C34A . . -0.10(15) n
C32 C31 C31A C31B . . 177.40(10) n
C46B N18 C31B N11 . . 1.16(16) n
C46B N18 C31B C31A . . -179.77(9) n
C34B N11 C31B N18 . . 178.55(10) n
Li2 N11 C31B N18 . . -5.29(17) n
C34B N11 C31B C31A . . -0.62(11) n
Li2 N11 C31B C31A . . 175.54(10) n
C31 C31A C31B N18 . . 3.42(18) n
C34A C31A C31B N18 . . -178.80(9) n
C31 C31A C31B N11 . . -177.36(11) n
C34A C31A C31B N11 . . 0.42(11) n
C31A C31 C32 C33 . . -0.38(15) n
C31 C32 C33 C34 . . 0.47(17) n
C32 C33 C34 C34A . . -0.06(16) n
C33 C34 C34A C31A . . -0.42(16) n
C33 C34 C34A C34B . . -177.16(11) n
C31 C31A C34A C34 . . 0.51(16) n
C31B C31A C34A C34 . . -177.58(9) n
C31 C31A C34A C34B . . 178.03(9) n
C31B C31A C34A C34B . . -0.06(11) n
C35B N15 C34B N11 . . -2.95(17) n
C35B N15 C34B C34A . . 175.41(9) n
C31B N11 C34B N15 . . 179.10(10) n
Li2 N11 C34B N15 . . 2.98(17) n
C31B N11 C34B C34A . . 0.58(11) n
Li2 N11 C34B C34A . . -175.54(10) n
C34 C34A C34B N15 . . -1.83(18) n
C31A C34A C34B N15 . . -178.93(9) n
C34 C34A C34B N11 . . 176.79(11) n
C31A C34A C34B N11 . . -0.32(11) n
C36 C35 C35A C38A . . 1.42(16) n
C36 C35 C35A C35B . . 175.93(11) n
C34B N15 C35B N12 . . 7.47(17) n
C34B N15 C35B C35A . . -170.22(9) n
C38B N12 C35B N15 . . -177.81(10) n
Li2 N12 C35B N15 . . -11.40(17) n
C38B N12 C35B C35A . . 0.10(11) n
Li2 N12 C35B C35A . . 166.51(10) n
C35 C35A C35B N15 . . 2.73(18) n
C38A C35A C35B N15 . . 177.83(9) n
C35 C35A C35B N12 . . -175.32(11) n
C38A C35A C35B N12 . . -0.22(11) n
C35A C35 C36 C37 . . -0.88(17) n
C35 C36 C37 C38 . . -0.80(18) n
C36 C37 C38 C38A . . 1.89(16) n
C37 C38 C38A C35A . . -1.35(15) n
C37 C38 C38A C38B . . -176.59(11) n
C35 C35A C38A C38 . . -0.32(16) n
C35B C35A C38A C38 . . -176.15(9) n
C35 C35A C38A C38B . . 176.06(9) n
C35B C35A C38A C38B . . 0.23(11) n
C39B N16 C38B N12 . . -3.43(16) n
C39B N16 C38B C38A . . 173.08(9) n
C35B N12 C38B N16 . . 176.89(10) n
Li2 N12 C38B N16 . . 10.36(17) n
C35B N12 C38B C38A . . 0.05(11) n
Li2 N12 C38B C38A . . -166.48(10) n
C38 C38A C38B N16 . . -1.46(17) n
C35A C38A C38B N16 . . -177.24(9) n
C38 C38A C38B N12 . . 175.60(11) n
C35A C38A C38B N12 . . -0.18(11) n
C40 C39 C39A C42A . . -0.15(16) n
C40 C39 C39A C39B . . 178.26(11) n
C38B N16 C39B N13 . . 3.88(16) n
C38B N16 C39B C39A . . -172.50(9) n
C42B N13 C39B N16 . . -176.16(10) n
Li2 N13 C39B N16 . . -10.87(16) n
C42B N13 C39B C39A . . 0.57(11) n
Li2 N13 C39B C39A . . 165.85(10) n
C39 C39A C39B N16 . . -2.26(17) n
C42A C39A C39B N16 . . 176.33(9) n
C39 C39A C39B N13 . . -179.25(11) n
C42A C39A C39B N13 . . -0.66(11) n
C39A C39 C40 C41 . . -0.86(17) n
C39 C40 C41 C42 . . 0.93(19) n
C40 C41 C42 C42A . . 0.06(18) n
C41 C42 C42A C39A . . -1.05(16) n
C41 C42 C42A C42B . . -178.49(11) n
C39 C39A C42A C42 . . 1.13(16) n
C39B C39A C42A C42 . . -177.63(9) n
C39 C39A C42A C42B . . 179.23(10) n
C39B C39A C42A C42B . . 0.48(11) n
C43B N17 C42B N13 . . -7.40(16) n
C43B N17 C42B C42A . . 171.77(9) n
C39B N13 C42B N17 . . 179.01(9) n
Li2 N13 C42B N17 . . 14.30(16) n
C39B N13 C42B C42A . . -0.26(11) n
Li2 N13 C42B C42A . . -164.97(10) n
C42 C42A C42B N17 . . -1.74(18) n
C39A C42A C42B N17 . . -179.44(9) n
C42 C42A C42B N13 . . 177.55(11) n
C39A C42A C42B N13 . . -0.15(11) n
C44 C43 C43A C46A . . 0.42(16) n
C44 C43 C43A C43B . . 175.74(11) n
C42B N17 C43B N14 . . -0.40(16) n
C42B N17 C43B C43A . . -176.54(9) n
C46B N14 C43B N17 . . -177.01(10) n
Li2 N14 C43B N17 . . 0.49(17) n
C46B N14 C43B C43A . . -0.45(11) n
Li2 N14 C43B C43A . . 177.04(10) n
C43 C43A C43B N17 . . 1.23(18) n
C46A C43A C43B N17 . . 177.05(9) n
C43 C43A C43B N14 . . -175.48(11) n
C46A C43A C43B N14 . . 0.33(11) n
C43A C43 C44 C45 . . 0.63(18) n
C43 C44 C45 C46 . . -0.97(19) n
C44 C45 C46 C46A . . 0.22(18) n
C45 C46 C46A C43A . . 0.84(17) n
C45 C46 C46A C46B . . -176.07(11) n
C43 C43A C46A C46 . . -1.18(16) n
C43B C43A C46A C46 . . -177.69(10) n
C43 C43A C46A C46B . . 176.42(10) n
C43B C43A C46A C46B . . -0.09(11) n
C31B N18 C46B N14 . . 0.90(17) n
C31B N18 C46B C46A . . 179.41(9) n
C43B N14 C46B N18 . . 179.05(10) n
Li2 N14 C46B N18 . . 1.44(17) n
C43B N14 C46B C46A . . 0.40(11) n
Li2 N14 C46B C46A . . -177.21(10) n
C46 C46A C46B N18 . . -1.69(18) n
C43A C46A C46B N18 . . -178.95(9) n
C46 C46A C46B N14 . . 177.08(11) n
C43A C46A C46B N14 . . -0.18(12) n
O4 Li3 O22 C22 . . 49.60(19) n
O5 Li3 O22 C22 . . -84.78(15) n
O22 Li3 O22 C22 2_665 . 173.05(13) n
Li3 Li3 O22 C22 2_665 . 173.05(13) n
O4 Li3 O22 Li3 . 2_665 -123.46(15) n
O5 Li3 O22 Li3 . 2_665 102.16(12) n
O22 Li3 O22 Li3 2_665 2_665 0.0 n
Li3 O22 C22 C23 . . 169.52(12) n
Li3 O22 C22 C23 2_665 . -19.98(19) n
Li3 O22 C22 C21 . . -10.2(2) n
Li3 O22 C22 C21 2_665 . 160.33(13) n
O6 Li4 O25 C25 . . -78.53(17) n
O28 Li4 O25 C25 . . 46.56(19) n
O25 Li4 O25 C25 2_676 . 174.52(13) n
Li4 Li4 O25 C25 2_676 . 174.52(13) n
O6 Li4 O25 Li4 . 2_676 106.95(13) n
O28 Li4 O25 Li4 . 2_676 -127.97(15) n
O25 Li4 O25 Li4 2_676 2_676 -0.0020(10) n
O6 Li4 O28 C28 . . -26.1(6) n
O25 Li4 O28 C28 2_676 . 103.6(5) n
O25 Li4 O28 C28 . . -153.1(5) n
Li4 Li4 O28 C28 2_676 . 159.7(4) n
Li4 O25 C25 C26 2_676 . 161.47(12) n
Li4 O25 C25 C26 . . -11.39(19) n
Li4 O25 C25 C24 2_676 . -16.87(18) n
Li4 O25 C25 C24 . . 170.28(13) n
Li4 O28 C28 C27 . . 111.6(5) n
Li4 O28 C28 C29 . . -68.0(5) n
